data_7102231
loop_
_publ_author_name
'G\'omez, Laura'
'Company, Anna'
'Fontrodona, Xavier'
'Ribas, Xavi'
'Costas, Miquel'

_publ_section_title
;
 Self-assembling of nanoscopic molecular rectangles, extended helicates
 and porous-like materials based on macrocyclic dicopper building
 blocks under fine supramolecular control.
;
_journal_issue 42
_journal_name_full 'Chemical communications (Cambridge, England)'
_journal_page_first 4410
_journal_page_last 4412
_journal_paper_doi 10.1039/b707508a
_journal_year 2007
_chemical_formula_moiety 'C84 H112 Cu4 N12 O8, 6(C3 H7 N O), 4(C F3 O3 S)'
_chemical_formula_sum 'C106 H154 Cu4 F12 N18 O26 S4'
_chemical_formula_weight 2708.94
_chemical_name_systematic
;
?
;
_space_group_IT_number 15
_symmetry_cell_setting monoclinic
_symmetry_space_group_name_Hall '-C 2yc'
_symmetry_space_group_name_H-M 'C 1 2/c 1'
_atom_sites_solution_hydrogens geom
_atom_sites_solution_primary direct
_atom_sites_solution_secondary difmap
_audit_creation_method SHELXL-97
_cell_angle_alpha 90.00
_cell_angle_beta 108.066(2)
_cell_angle_gamma 90.00
_cell_formula_units_Z 4
_cell_length_a 47.459(6)
_cell_length_b 10.8410(13)
_cell_length_c 25.399(3)
_cell_measurement_temperature 100(2)
_cell_volume 12424(3)
_computing_cell_refinement 'BRUKER SMART'
_computing_data_collection 'BRUKER SMART'
_computing_data_reduction 'BRUKER Shelxtl'
_computing_structure_refinement 'SHELXL-97 (Sheldrick, 1997)/PLATON'
_computing_structure_solution 'SHELXS-97 (Sheldrick, 1990)'
_diffrn_ambient_temperature 100(2)
_diffrn_measured_fraction_theta_full 0.986
_diffrn_measured_fraction_theta_max 0.986
_diffrn_measurement_device_type 'ccd area detector'
_diffrn_measurement_method 'phi and omega scnas'
_diffrn_radiation_monochromator graphite
_diffrn_radiation_source 'fine-focus sealed tube'
_diffrn_radiation_type MoK\a
_diffrn_radiation_wavelength 0.71073
_diffrn_reflns_av_R_equivalents 0.1294
_diffrn_reflns_av_sigmaI/netI 0.1264
_diffrn_reflns_limit_h_max 63
_diffrn_reflns_limit_h_min -63
_diffrn_reflns_limit_k_max 14
_diffrn_reflns_limit_k_min -14
_diffrn_reflns_limit_l_max 33
_diffrn_reflns_limit_l_min -33
_diffrn_reflns_number 94392
_diffrn_reflns_theta_full 28.39
_diffrn_reflns_theta_max 28.39
_diffrn_reflns_theta_min 1.93
_exptl_absorpt_coefficient_mu 0.831
_exptl_absorpt_correction_type none
_exptl_crystal_colour blue
_exptl_crystal_density_diffrn 1.369
_exptl_crystal_density_method 'not measured'
_exptl_crystal_description block
_exptl_crystal_F_000 5327
_exptl_crystal_size_max 0.4
_exptl_crystal_size_mid 0.2
_exptl_crystal_size_min 0.08
_refine_diff_density_max 1.360
_refine_diff_density_min -0.955
_refine_diff_density_rms 0.114
_refine_ls_extinction_method none
_refine_ls_goodness_of_fit_ref 1.004
_refine_ls_hydrogen_treatment constr
_refine_ls_matrix_type full
_refine_ls_number_parameters 729
_refine_ls_number_reflns 15381
_refine_ls_number_restraints 0
_refine_ls_restrained_S_all 1.004
_refine_ls_R_factor_all 0.1410
_refine_ls_R_factor_gt 0.0748
_refine_ls_shift/su_max 0.001
_refine_ls_shift/su_mean 0.000
_refine_ls_structure_factor_coef Fsqd
_refine_ls_weighting_details 'calc w=1/[\s^2^(Fo^2^)+(0.1091P)^2^+0.0000P] where P=(Fo^2^+2Fc^2^)/3'
_refine_ls_weighting_scheme calc
_refine_ls_wR_factor_gt 0.1865
_refine_ls_wR_factor_ref 0.2078
_reflns_number_gt 8330
_reflns_number_total 15381
_reflns_threshold_expression >2sigma(I)
_cod_data_source_file b707508a.txt
_cod_data_source_block mc1(5OTf)_CCDC648100
_cod_original_sg_symbol_H-M C2/c
_cod_database_code 7102231

loop_
_symmetry_equiv_pos_as_xyz
'x, y, z'
'-x, y, -z+1/2'
'x+1/2, y+1/2, z'
'-x+1/2, y+1/2, -z+1/2'
'-x, -y, -z'
'x, -y, z-1/2'
'-x+1/2, -y+1/2, -z'
'x+1/2, -y+1/2, z-1/2'

loop_
_atom_site_label
_atom_site_type_symbol
_atom_site_fract_x
_atom_site_fract_y
_atom_site_fract_z
_atom_site_U_iso_or_equiv
_atom_site_adp_type
_atom_site_occupancy
_atom_site_symmetry_multiplicity
_atom_site_calc_flag
_atom_site_refinement_flags
Cu1 Cu 0.173453(11) 0.59489(5) 0.20136(2) 0.01716(14) Uani 1 1 d .
Cu2 Cu -0.109661(12) 0.61077(5) 0.06559(2) 0.01985(15) Uani 1 1 d .
O1 O 0.13386(6) 0.6260(3) 0.20047(12) 0.0204(7) Uani 1 1 d .
O2 O 0.13260(7) 0.6873(3) 0.28400(12) 0.0283(8) Uani 1 1 d .
O3 O -0.06106(7) 0.5215(4) 0.02171(15) 0.0428(10) Uani 1 1 d .
O4 O -0.06770(7) 0.6017(3) 0.09734(13) 0.0319(8) Uani 1 1 d .
N1 N 0.17613(8) 0.4255(3) 0.23714(14) 0.0226(8) Uani 1 1 d .
N2 N 0.21082(8) 0.5474(3) 0.18570(14) 0.0208(8) Uani 1 1 d .
N3 N 0.18373(8) 0.7725(3) 0.18679(15) 0.0221(8) Uani 1 1 d .
N4 N 0.10846(9) 0.2034(4) -0.04549(16) 0.0290(9) Uani 1 1 d .
N5 N 0.15306(8) 0.3644(4) -0.04916(15) 0.0246(9) Uani 1 1 d .
N6 N 0.11691(8) 0.5603(3) -0.09671(14) 0.0225(8) Uani 1 1 d .
C1 C 0.14862(10) 0.3471(4) 0.22304(18) 0.0245(10) Uani 1 1 d .
H1A H 0.1331 0.3937 0.2313 0.029 Uiso 1 1 calc R
H1B H 0.1527 0.2751 0.2469 0.029 Uiso 1 1 calc R
C2 C 0.18415(11) 0.4588(5) 0.29655(18) 0.0312(12) Uani 1 1 d .
H2A H 0.1859 0.3851 0.3183 0.047 Uiso 1 1 calc R
H2B H 0.1690 0.5106 0.3025 0.047 Uiso 1 1 calc R
H2C H 0.2027 0.5021 0.3074 0.047 Uiso 1 1 calc R
C3 C 0.20097(10) 0.3554(4) 0.2263(2) 0.0279(11) Uani 1 1 d .
H3A H 0.1937 0.3113 0.1915 0.033 Uiso 1 1 calc R
H3B H 0.2090 0.2957 0.2556 0.033 Uiso 1 1 calc R
C4 C 0.22477(10) 0.4449(5) 0.22387(19) 0.0286(11) Uani 1 1 d .
H4A H 0.2347 0.4773 0.2606 0.034 Uiso 1 1 calc R
H4B H 0.2394 0.4035 0.2106 0.034 Uiso 1 1 calc R
C5 C 0.20314(10) 0.5070(4) 0.12738(17) 0.0230(10) Uani 1 1 d .
H5A H 0.2210 0.4946 0.1178 0.035 Uiso 1 1 calc R
H5B H 0.1912 0.5690 0.1038 0.035 Uiso 1 1 calc R
H5C H 0.1922 0.4310 0.1227 0.035 Uiso 1 1 calc R
C6 C 0.22988(10) 0.6596(4) 0.1950(2) 0.0275(11) Uani 1 1 d .
H6A H 0.2457 0.6487 0.1787 0.033 Uiso 1 1 calc R
H6B H 0.2387 0.6741 0.2344 0.033 Uiso 1 1 calc R
C7 C 0.21051(10) 0.7683(4) 0.1683(2) 0.0294(11) Uani 1 1 d .
H7A H 0.2216 0.8444 0.1785 0.035 Uiso 1 1 calc R
H7B H 0.2046 0.7603 0.1283 0.035 Uiso 1 1 calc R
C8 C 0.19056(11) 0.8288(5) 0.2429(2) 0.0323(12) Uani 1 1 d .
H8A H 0.1973 0.9119 0.2419 0.048 Uiso 1 1 calc R
H8B H 0.2057 0.7816 0.2689 0.048 Uiso 1 1 calc R
H8C H 0.1730 0.8291 0.2541 0.048 Uiso 1 1 calc R
C9 C 0.16040(10) 0.8519(4) 0.14864(19) 0.0249(10) Uani 1 1 d .
H9A H 0.1687 0.9330 0.1470 0.030 Uiso 1 1 calc R
H9B H 0.1442 0.8616 0.1641 0.030 Uiso 1 1 calc R
C10 C 0.14811(10) 0.8022(4) 0.09050(18) 0.0217(10) Uani 1 1 d .
C11 C 0.12453(10) 0.7188(4) 0.07761(18) 0.0229(10) Uani 1 1 d .
H11A H 0.1173 0.6916 0.1057 0.027 Uiso 1 1 calc R
C11X C 0.15755(11) 0.8433(4) 0.0465(2) 0.0280(11) Uani 1 1 d .
H11B H 0.1729 0.9002 0.0533 0.034 Uiso 1 1 calc R
C12 C 0.11157(10) 0.6754(4) 0.02425(18) 0.0232(10) Uani 1 1 d .
H12A H 0.0962 0.6186 0.0172 0.028 Uiso 1 1 calc R
C12X C 0.11015(11) 0.2185(4) 0.0547(2) 0.0282(11) Uani 1 1 d .
C13X C 0.11396(11) 0.3445(4) 0.06631(19) 0.0268(11) Uani 1 1 d .
H13A H 0.1074 0.4015 0.0377 0.032 Uiso 1 1 calc R
C14X C 0.12738(10) 0.3857(4) 0.11974(18) 0.0227(10) Uani 1 1 d .
H14A H 0.1299 0.4700 0.1264 0.027 Uiso 1 1 calc R
C15X C 0.13721(10) 0.3042(4) 0.16356(18) 0.0226(10) Uani 1 1 d .
C16X C 0.13385(11) 0.1785(4) 0.1517(2) 0.0297(11) Uani 1 1 d .
H16A H 0.1407 0.1218 0.1802 0.036 Uiso 1 1 calc R
C17X C 0.12081(11) 0.1369(4) 0.0990(2) 0.0309(11) Uani 1 1 d .
H17A H 0.1190 0.0524 0.0925 0.037 Uiso 1 1 calc R
C20 C 0.12068(9) 0.6545(4) 0.23596(18) 0.0193(9) Uani 1 1 d .
C21 C 0.08724(10) 0.6435(4) 0.21315(17) 0.0213(10) Uani 1 1 d .
C22 C 0.07423(10) 0.5822(5) 0.16525(19) 0.0283(11) Uani 1 1 d .
H22A H 0.0862 0.5454 0.1469 0.034 Uiso 1 1 calc R
C23 C 0.04333(10) 0.5721(5) 0.14236(19) 0.0286(11) Uani 1 1 d .
C24 C 0.03001(12) 0.5085(6) 0.0925(2) 0.0442(15) Uani 1 1 d .
H24A H 0.0418 0.4688 0.0744 0.053 Uiso 1 1 calc R
C25 C -0.00018(11) 0.5047(6) 0.0704(2) 0.0428(14) Uani 1 1 d .
H25A H -0.0087 0.4636 0.0371 0.051 Uiso 1 1 calc R
C26 C -0.01865(10) 0.5623(5) 0.0974(2) 0.0309(12) Uani 1 1 d .
C27 C -0.00620(10) 0.6222(5) 0.14621(19) 0.0280(11) Uani 1 1 d .
H27A H -0.0185 0.6593 0.1638 0.034 Uiso 1 1 calc R
C28 C 0.02488(10) 0.6299(4) 0.17095(18) 0.0248(10) Uani 1 1 d .
C29 C 0.03893(11) 0.6914(5) 0.22040(19) 0.0299(11) Uani 1 1 d .
H29A H 0.0273 0.7291 0.2393 0.036 Uiso 1 1 calc R
C30 C 0.06894(10) 0.6983(4) 0.24206(18) 0.0258(10) Uani 1 1 d .
H30A H 0.0775 0.7385 0.2756 0.031 Uiso 1 1 calc R
C31 C -0.05153(11) 0.5616(5) 0.0694(2) 0.0335(12) Uani 1 1 d .
C32 C 0.09406(13) 0.1724(4) -0.0027(2) 0.0346(12) Uani 1 1 d .
H32A H 0.0922 0.0834 -0.0013 0.041 Uiso 1 1 calc R
H32B H 0.0742 0.2066 -0.0142 0.041 Uiso 1 1 calc R
C33 C 0.09110(13) 0.1435(5) -0.0984(2) 0.0423(14) Uani 1 1 d .
H33A H 0.0902 0.0562 -0.0928 0.063 Uiso 1 1 calc R
H33B H 0.1005 0.1591 -0.1262 0.063 Uiso 1 1 calc R
H33C H 0.0714 0.1767 -0.1103 0.063 Uiso 1 1 calc R
C34 C 0.13969(12) 0.1564(4) -0.0286(2) 0.0330(12) Uani 1 1 d .
H34A H 0.1398 0.0699 -0.0383 0.040 Uiso 1 1 calc R
H34B H 0.1485 0.1642 0.0112 0.040 Uiso 1 1 calc R
C35 C 0.15736(11) 0.2301(4) -0.0579(2) 0.0328(12) Uani 1 1 d .
H35A H 0.1782 0.2091 -0.0431 0.039 Uiso 1 1 calc R
H35B H 0.1507 0.2112 -0.0971 0.039 Uiso 1 1 calc R
C36 C 0.16978(11) 0.4009(5) 0.00786(19) 0.0302(11) Uani 1 1 d .
H36A H 0.1906 0.4022 0.0120 0.045 Uiso 1 1 calc R
H36B H 0.1661 0.3427 0.0335 0.045 Uiso 1 1 calc R
H36C H 0.1636 0.4815 0.0153 0.045 Uiso 1 1 calc R
C37 C 0.16169(11) 0.4412(5) -0.0901(2) 0.0307(12) Uani 1 1 d .
H37A H 0.1538 0.4058 -0.1269 0.037 Uiso 1 1 calc R
H37B H 0.1831 0.4450 -0.0806 0.037 Uiso 1 1 calc R
C38 C 0.14924(10) 0.5683(4) -0.0891(2) 0.0272(11) Uani 1 1 d .
H38A H 0.1593 0.6077 -0.0539 0.033 Uiso 1 1 calc R
H38B H 0.1525 0.6180 -0.1184 0.033 Uiso 1 1 calc R
C39 C 0.10087(11) 0.5473(5) -0.15715(18) 0.0308(12) Uani 1 1 d .
H39A H 0.1053 0.6166 -0.1767 0.046 Uiso 1 1 calc R
H39B H 0.0799 0.5441 -0.1629 0.046 Uiso 1 1 calc R
H39C H 0.1071 0.4727 -0.1707 0.046 Uiso 1 1 calc R
C40 C 0.10611(11) 0.6780(4) -0.0779(2) 0.0304(11) Uani 1 1 d .
H40A H 0.1080 0.7440 -0.1023 0.036 Uiso 1 1 calc R
H40B H 0.0852 0.6687 -0.0822 0.036 Uiso 1 1 calc R
C41 C 0.12163(10) 0.7169(4) -0.01926(19) 0.0227(10) Uani 1 1 d .
C42 C 0.14458(11) 0.8016(4) -0.0065(2) 0.0279(11) Uani 1 1 d .
H42A H 0.1514 0.8310 -0.0347 0.042 Uiso 1 1 calc R
O1O O 0.0898(2) -0.0809(6) 0.1566(4) 0.140(3) Uani 1 1 d .
N1O N 0.0752(2) 0.0733(11) 0.2026(6) 0.184(6) Uani 1 1 d .
C1O C 0.0915(2) -0.0320(9) 0.2032(5) 0.111(4) Uani 1 1 d .
H22 H 0.1033 -0.0662 0.2363 0.134 Uiso 1 1 calc R
C2O C 0.0810(3) 0.127(2) 0.2581(7) 0.322(16) Uani 1 1 d .
H2O1 H 0.0692 0.1997 0.2558 0.483 Uiso 1 1 calc R
H2O2 H 0.1016 0.1472 0.2731 0.483 Uiso 1 1 calc R
H2O3 H 0.0758 0.0677 0.2818 0.483 Uiso 1 1 calc R
C3O C 0.0581(3) 0.151(2) 0.1538(8) 0.298(15) Uani 1 1 d .
H3OA H 0.0560 0.1074 0.1200 0.446 Uiso 1 1 calc R
H3OB H 0.0685 0.2272 0.1537 0.446 Uiso 1 1 calc R
H3OC H 0.0388 0.1693 0.1567 0.446 Uiso 1 1 calc R
O1M O -0.0173(2) 0.9023(10) 0.0829(7) 0.238(8) Uani 1 1 d .
N1M N 0.0142(3) 0.8355(8) 0.0311(6) 0.133(4) Uani 1 1 d .
C1M C 0.0081(5) 0.8734(12) 0.0806(8) 0.185(7) Uani 1 1 d .
H1MA H 0.0239 0.8769 0.1132 0.222 Uiso 1 1 calc R
C2M C -0.0126(3) 0.8241(11) -0.0189(6) 0.170(6) Uani 1 1 d .
H30 H -0.0073 0.8419 -0.0516 0.255 Uiso 1 1 calc R
H31 H -0.0275 0.8815 -0.0160 0.255 Uiso 1 1 calc R
H32 H -0.0203 0.7417 -0.0211 0.255 Uiso 1 1 calc R
C3M C 0.0436(2) 0.8091(9) 0.0315(5) 0.140(5) Uani 1 1 d .
H33 H 0.0574 0.8495 0.0626 0.209 Uiso 1 1 calc R
H34 H 0.0464 0.8384 -0.0022 0.209 Uiso 1 1 calc R
H35 H 0.0469 0.7217 0.0345 0.209 Uiso 1 1 calc R
S1V S 0.16380(5) 0.07686(14) 0.34110(7) 0.0618(5) Uani 1 1 d .
F1V F 0.20313(12) 0.0209(7) 0.4324(2) 0.149(3) Uani 1 1 d .
F2V F 0.19203(12) -0.1266(5) 0.3631(2) 0.1019(16) Uani 1 1 d .
F3V F 0.21909(14) 0.0231(7) 0.3602(3) 0.168(3) Uani 1 1 d .
O1V O 0.1641(3) 0.1933(5) 0.3546(3) 0.222(6) Uani 1 1 d .
O2V O 0.16038(18) 0.0624(5) 0.2849(2) 0.138(3) Uani 1 1 d .
O3V O 0.14275(16) 0.0147(7) 0.3645(3) 0.145(3) Uani 1 1 d .
C1V C 0.1984(3) -0.0027(11) 0.3770(4) 0.118(4) Uani 1 1 d .
S1W S 0.22736(3) 0.13092(11) 0.12192(5) 0.0294(3) Uani 1 1 d .
F1W F 0.24158(8) 0.3077(3) 0.06544(16) 0.0626(11) Uani 1 1 d .
F2W F 0.27166(8) 0.1573(4) 0.08462(17) 0.0747(13) Uani 1 1 d .
F3W F 0.22963(10) 0.1409(5) 0.02212(15) 0.0925(15) Uani 1 1 d .
O1W O 0.24341(10) 0.1956(5) 0.17113(16) 0.0670(14) Uani 1 1 d .
O2W O 0.19689(9) 0.1727(5) 0.10228(18) 0.0713(15) Uani 1 1 d .
O3W O 0.23326(15) 0.0044(4) 0.1247(2) 0.102(2) Uani 1 1 d .
C1W C 0.24434(13) 0.1877(5) 0.0724(2) 0.0374(13) Uani 1 1 d .

loop_
_atom_site_aniso_label
_atom_site_aniso_U_11
_atom_site_aniso_U_22
_atom_site_aniso_U_33
_atom_site_aniso_U_23
_atom_site_aniso_U_13
_atom_site_aniso_U_12
Cu1 0.0134(3) 0.0223(3) 0.0164(3) -0.0019(2) 0.0054(2) 0.0026(2)
Cu2 0.0158(3) 0.0266(3) 0.0180(3) -0.0004(2) 0.0064(2) 0.0018(2)
O1 0.0144(16) 0.0309(17) 0.0164(15) -0.0025(13) 0.0056(12) 0.0026(13)
O2 0.0217(18) 0.043(2) 0.0183(16) -0.0071(15) 0.0039(14) 0.0006(15)
O3 0.020(2) 0.064(3) 0.037(2) -0.0140(19) -0.0015(17) -0.0038(18)
O4 0.0146(17) 0.051(2) 0.0304(18) 0.0020(17) 0.0078(14) 0.0006(16)
N1 0.024(2) 0.031(2) 0.0156(18) 0.0049(16) 0.0100(16) 0.0097(17)
N2 0.019(2) 0.0234(19) 0.0195(19) -0.0043(16) 0.0057(16) 0.0039(16)
N3 0.016(2) 0.0255(19) 0.026(2) -0.0078(17) 0.0086(17) 0.0002(16)
N4 0.034(3) 0.028(2) 0.023(2) -0.0032(18) 0.0049(18) -0.0014(18)
N5 0.026(2) 0.032(2) 0.0156(19) -0.0028(16) 0.0065(16) 0.0082(17)
N6 0.021(2) 0.033(2) 0.0170(19) 0.0007(16) 0.0110(16) 0.0058(17)
C1 0.028(3) 0.028(2) 0.021(2) 0.008(2) 0.012(2) 0.003(2)
C2 0.037(3) 0.042(3) 0.014(2) 0.005(2) 0.007(2) 0.010(2)
C3 0.025(3) 0.033(3) 0.027(3) 0.006(2) 0.010(2) 0.014(2)
C4 0.021(3) 0.043(3) 0.022(2) 0.004(2) 0.008(2) 0.016(2)
C5 0.016(2) 0.031(2) 0.021(2) -0.001(2) 0.0035(19) -0.0005(19)
C6 0.019(3) 0.035(3) 0.029(3) -0.015(2) 0.009(2) -0.008(2)
C7 0.022(3) 0.030(3) 0.041(3) -0.011(2) 0.017(2) -0.011(2)
C8 0.024(3) 0.033(3) 0.038(3) -0.015(2) 0.006(2) -0.004(2)
C9 0.022(3) 0.019(2) 0.034(3) -0.001(2) 0.009(2) -0.0008(19)
C10 0.019(2) 0.019(2) 0.028(2) -0.0010(19) 0.009(2) 0.0043(18)
C11 0.025(3) 0.022(2) 0.025(2) 0.0058(19) 0.013(2) 0.0034(19)
C11X 0.026(3) 0.023(2) 0.039(3) 0.003(2) 0.016(2) -0.002(2)
C12 0.023(3) 0.022(2) 0.028(3) 0.000(2) 0.012(2) 0.0026(19)
C12X 0.034(3) 0.023(2) 0.031(3) 0.002(2) 0.015(2) -0.004(2)
C13X 0.033(3) 0.021(2) 0.027(3) 0.007(2) 0.010(2) 0.000(2)
C14X 0.033(3) 0.017(2) 0.024(2) 0.0045(19) 0.017(2) 0.0018(19)
C15X 0.022(3) 0.026(2) 0.023(2) 0.005(2) 0.011(2) 0.0027(19)
C16X 0.036(3) 0.024(2) 0.034(3) 0.009(2) 0.018(2) 0.007(2)
C17X 0.039(3) 0.023(2) 0.032(3) 0.000(2) 0.013(2) -0.005(2)
C20 0.014(2) 0.021(2) 0.021(2) 0.0038(19) 0.0021(18) 0.0023(17)
C21 0.016(2) 0.033(2) 0.018(2) 0.0012(19) 0.0101(18) 0.0043(19)
C22 0.015(2) 0.048(3) 0.023(2) -0.006(2) 0.0075(19) 0.001(2)
C23 0.014(2) 0.049(3) 0.025(2) -0.009(2) 0.0102(19) 0.002(2)
C24 0.028(3) 0.072(4) 0.036(3) -0.025(3) 0.015(3) -0.002(3)
C25 0.024(3) 0.065(4) 0.038(3) -0.027(3) 0.008(2) -0.011(3)
C26 0.015(3) 0.050(3) 0.030(3) 0.001(2) 0.010(2) -0.001(2)
C27 0.013(2) 0.050(3) 0.024(2) 0.002(2) 0.0093(19) 0.004(2)
C28 0.017(2) 0.038(3) 0.021(2) -0.001(2) 0.0093(19) 0.000(2)
C29 0.023(3) 0.046(3) 0.026(3) -0.002(2) 0.015(2) 0.009(2)
C30 0.022(3) 0.036(3) 0.019(2) -0.002(2) 0.006(2) 0.006(2)
C31 0.024(3) 0.041(3) 0.034(3) 0.003(2) 0.007(2) -0.002(2)
C32 0.052(4) 0.024(2) 0.028(3) 0.002(2) 0.012(2) -0.009(2)
C33 0.052(4) 0.037(3) 0.030(3) -0.010(2) 0.002(3) -0.011(3)
C34 0.052(4) 0.025(2) 0.021(2) -0.004(2) 0.011(2) 0.011(2)
C35 0.035(3) 0.036(3) 0.023(3) -0.007(2) 0.004(2) 0.020(2)
C36 0.025(3) 0.039(3) 0.025(2) -0.008(2) 0.005(2) 0.004(2)
C37 0.021(3) 0.044(3) 0.033(3) -0.009(2) 0.018(2) 0.004(2)
C38 0.019(3) 0.035(3) 0.033(3) -0.003(2) 0.016(2) -0.002(2)
C39 0.037(3) 0.040(3) 0.016(2) 0.004(2) 0.008(2) 0.009(2)
C40 0.034(3) 0.029(3) 0.031(3) 0.007(2) 0.014(2) 0.008(2)
C41 0.025(3) 0.019(2) 0.026(2) 0.0020(19) 0.011(2) 0.0065(19)
C42 0.032(3) 0.025(2) 0.031(3) 0.002(2) 0.017(2) -0.001(2)
O1O 0.224(9) 0.068(4) 0.185(8) -0.006(4) 0.148(7) -0.035(5)
N1O 0.129(9) 0.178(10) 0.299(16) -0.171(11) 0.146(10) -0.064(8)
C1O 0.143(10) 0.072(6) 0.157(10) -0.032(6) 0.103(8) -0.044(6)
C2O 0.108(11) 0.61(4) 0.235(18) -0.31(2) 0.039(11) -0.002(16)
C3O 0.060(9) 0.51(4) 0.31(3) 0.14(2) 0.048(12) 0.115(15)
O1M 0.165(10) 0.158(9) 0.46(2) 0.137(10) 0.199(13) 0.068(7)
N1M 0.142(9) 0.068(5) 0.224(13) 0.032(7) 0.105(10) 0.023(6)
C1M 0.27(2) 0.090(9) 0.231(19) 0.051(10) 0.123(19) 0.012(12)
C2M 0.186(15) 0.100(9) 0.192(15) 0.001(9) 0.012(13) 0.029(9)
C3M 0.085(7) 0.114(8) 0.255(14) -0.019(9) 0.105(9) 0.007(6)
S1V 0.1178(17) 0.0329(8) 0.0510(10) 0.0161(7) 0.0499(11) 0.0208(9)
F1V 0.118(5) 0.240(7) 0.063(3) 0.050(4) -0.012(3) -0.091(5)
F2V 0.123(4) 0.106(4) 0.086(4) 0.016(3) 0.045(3) 0.004(3)
F3V 0.107(5) 0.182(7) 0.243(8) 0.006(6) 0.096(5) -0.048(5)
O1V 0.574(18) 0.042(3) 0.109(5) 0.025(3) 0.192(9) 0.090(6)
O2V 0.280(9) 0.100(4) 0.046(3) 0.039(3) 0.071(4) 0.131(5)
O3V 0.128(6) 0.176(7) 0.123(6) 0.108(5) 0.026(5) -0.006(5)
C1V 0.174(12) 0.129(9) 0.076(6) 0.039(6) 0.077(7) -0.036(8)
S1W 0.0295(7) 0.0323(6) 0.0253(6) 0.0065(5) 0.0068(5) -0.0048(5)
F1W 0.051(2) 0.052(2) 0.101(3) 0.041(2) 0.046(2) 0.0142(17)
F2W 0.041(2) 0.097(3) 0.102(3) 0.045(3) 0.047(2) 0.038(2)
F3W 0.102(4) 0.146(4) 0.035(2) -0.017(2) 0.030(2) 0.000(3)
O1W 0.075(3) 0.101(4) 0.028(2) -0.022(2) 0.021(2) -0.011(3)
O2W 0.035(3) 0.122(4) 0.057(3) 0.033(3) 0.013(2) -0.005(3)
O3W 0.173(6) 0.027(2) 0.132(5) 0.021(3) 0.087(5) 0.010(3)
C1W 0.040(3) 0.041(3) 0.033(3) 0.000(3) 0.015(3) 0.008(3)

loop_
_atom_type_symbol
_atom_type_description
_atom_type_scat_dispersion_real
_atom_type_scat_dispersion_imag
_atom_type_scat_source
C C 0.0033 0.0016 'International Tables Vol C Tables 4.2.6.8 and 6.1.1.4'
H H 0.0000 0.0000 'International Tables Vol C Tables 4.2.6.8 and 6.1.1.4'
Cu Cu 0.3201 1.2651 'International Tables Vol C Tables 4.2.6.8 and 6.1.1.4'
F F 0.0171 0.0103 'International Tables Vol C Tables 4.2.6.8 and 6.1.1.4'
N N 0.0061 0.0033 'International Tables Vol C Tables 4.2.6.8 and 6.1.1.4'
O O 0.0106 0.0060 'International Tables Vol C Tables 4.2.6.8 and 6.1.1.4'
S S 0.1246 0.1234 'International Tables Vol C Tables 4.2.6.8 and 6.1.1.4'

loop_
_geom_angle_atom_site_label_1
_geom_angle_atom_site_label_2
_geom_angle_atom_site_label_3
_geom_angle
_geom_angle_site_symmetry_1
_geom_angle_site_symmetry_3
O1 Cu1 N2 167.44(13) . .
O1 Cu1 N1 95.16(14) . .
N2 Cu1 N1 85.41(14) . .
O1 Cu1 N3 96.95(13) . .
N2 Cu1 N3 86.03(14) . .
N1 Cu1 N3 160.65(15) . .
O4 Cu2 N5 166.99(14) . 5_565
O4 Cu2 N4 92.81(15) . 5_565
N5 Cu2 N4 85.57(16) 5_565 5_565
O4 Cu2 N6 93.87(14) . 5_565
N5 Cu2 N6 85.31(15) 5_565 5_565
N4 Cu2 N6 166.61(15) 5_565 5_565
C20 O1 Cu1 136.8(3) . .
C31 O4 Cu2 120.9(3) . .
C2 N1 C3 110.0(4) . .
C2 N1 C1 108.0(3) . .
C3 N1 C1 110.1(4) . .
C2 N1 Cu1 101.3(3) . .
C3 N1 Cu1 108.6(3) . .
C1 N1 Cu1 118.3(3) . .
C5 N2 C4 110.7(3) . .
C5 N2 C6 110.5(3) . .
C4 N2 C6 112.3(4) . .
C5 N2 Cu1 108.5(3) . .
C4 N2 Cu1 107.8(3) . .
C6 N2 Cu1 106.8(3) . .
C7 N3 C8 111.2(4) . .
C7 N3 C9 110.3(4) . .
C8 N3 C9 106.4(3) . .
C7 N3 Cu1 107.6(3) . .
C8 N3 Cu1 101.8(3) . .
C9 N3 Cu1 119.2(3) . .
C33 N4 C32 108.0(4) . .
C33 N4 C34 109.4(4) . .
C32 N4 C34 110.6(4) . .
C33 N4 Cu2 104.5(3) . 5_565
C32 N4 Cu2 116.7(3) . 5_565
C34 N4 Cu2 107.4(3) . 5_565
C36 N5 C37 110.9(4) . .
C36 N5 C35 110.5(4) . .
C37 N5 C35 111.2(3) . .
C36 N5 Cu2 112.1(3) . 5_565
C37 N5 Cu2 105.6(3) . 5_565
C35 N5 Cu2 106.3(3) . 5_565
C38 N6 C39 108.4(3) . .
C38 N6 C40 110.3(4) . .
C39 N6 C40 107.0(3) . .
C38 N6 Cu2 106.7(3) . 5_565
C39 N6 Cu2 102.3(3) . 5_565
C40 N6 Cu2 121.3(3) . 5_565
N1 C1 C15X 115.3(3) . .
N1 C3 C4 108.9(4) . .
N2 C4 C3 108.6(4) . .
N2 C6 C7 108.0(4) . .
N3 C7 C6 109.9(4) . .
N3 C9 C10 114.3(4) . .
C11 C10 C11X 116.8(4) . .
C11 C10 C9 119.9(4) . .
C11X C10 C9 123.1(4) . .
C12 C11 C10 122.0(4) . .
C42 C11X C10 121.4(4) . .
C11 C12 C41 120.3(4) . .
C17X C12X C13X 117.2(4) . .
C17X C12X C32 121.2(4) . .
C13X C12X C32 121.5(4) . .
C14X C13X C12X 120.9(4) . .
C13X C14X C15X 121.4(4) . .
C14X C15X C16X 117.5(4) . .
C14X C15X C1 122.3(4) . .
C16X C15X C1 120.0(4) . .
C17X C16X C15X 121.5(4) . .
C16X C17X C12X 121.4(4) . .
O2 C20 O1 126.3(4) . .
O2 C20 C21 120.5(4) . .
O1 C20 C21 113.1(4) . .
C22 C21 C30 119.0(4) . .
C22 C21 C20 120.9(4) . .
C30 C21 C20 120.1(4) . .
C21 C22 C23 122.5(4) . .
C22 C23 C24 122.0(4) . .
C22 C23 C28 118.5(4) . .
C24 C23 C28 119.5(4) . .
C25 C24 C23 120.2(5) . .
C24 C25 C26 121.1(5) . .
C27 C26 C25 119.5(4) . .
C27 C26 C31 121.8(4) . .
C25 C26 C31 118.6(5) . .
C26 C27 C28 122.0(4) . .
C29 C28 C27 124.7(4) . .
C29 C28 C23 117.7(4) . .
C27 C28 C23 117.6(4) . .
C30 C29 C28 122.6(4) . .
C29 C30 C21 119.8(4) . .
O3 C31 O4 124.6(5) . .
O3 C31 C26 118.5(5) . .
O4 C31 C26 116.9(5) . .
N4 C32 C12X 114.9(4) . .
N4 C34 C35 109.3(4) . .
N5 C35 C34 108.7(4) . .
N5 C37 C38 107.8(3) . .
N6 C38 C37 109.9(4) . .
C41 C40 N6 116.3(4) . .
C42 C41 C12 117.6(4) . .
C42 C41 C40 121.8(4) . .
C12 C41 C40 120.5(4) . .
C11X C42 C41 122.0(4) . .
C1O N1O C2O 112.2(16) . .
C1O N1O C3O 129.3(13) . .
C2O N1O C3O 117.2(14) . .
O1O C1O N1O 117.3(12) . .
C3M N1M C1M 121.1(16) . .
C3M N1M C2M 124.4(13) . .
C1M N1M C2M 114.5(13) . .
O1M C1M N1M 125(2) . .
O1V S1V O2V 111.5(4) . .
O1V S1V O3V 106.7(6) . .
O2V S1V O3V 118.8(5) . .
O1V S1V C1V 113.0(7) . .
O2V S1V C1V 105.0(4) . .
O3V S1V C1V 101.5(4) . .
F3V C1V F1V 114.9(11) . .
F3V C1V F2V 105.5(10) . .
F1V C1V F2V 112.9(6) . .
F3V C1V S1V 114.5(7) . .
F1V C1V S1V 104.9(8) . .
F2V C1V S1V 103.7(8) . .
O3W S1W O1W 113.2(3) . .
O3W S1W O2W 119.2(4) . .
O1W S1W O2W 110.6(3) . .
O3W S1W C1W 104.1(3) . .
O1W S1W C1W 102.2(3) . .
O2W S1W C1W 105.5(3) . .
F2W C1W F1W 109.8(5) . .
F2W C1W F3W 108.8(5) . .
F1W C1W F3W 104.2(5) . .
F2W C1W S1W 112.4(4) . .
F1W C1W S1W 112.6(4) . .
F3W C1W S1W 108.7(4) . .

loop_
_geom_bond_atom_site_label_1
_geom_bond_atom_site_label_2
_geom_bond_distance
_geom_bond_site_symmetry_2
Cu1 O1 1.902(3) .
Cu1 N2 2.001(4) .
Cu1 N1 2.035(4) .
Cu1 N3 2.048(4) .
Cu2 O4 1.905(3) .
Cu2 N5 1.989(4) 5_565
Cu2 N4 2.084(4) 5_565
Cu2 N6 2.086(4) 5_565
O1 C20 1.284(5) .
O2 C20 1.228(5) .
O3 C31 1.233(6) .
O4 C31 1.272(6) .
N1 C2 1.482(5) .
N1 C3 1.498(5) .
N1 C1 1.505(6) .
N2 C5 1.478(5) .
N2 C4 1.488(6) .
N2 C6 1.490(6) .
N3 C7 1.486(5) .
N3 C8 1.491(6) .
N3 C9 1.497(6) .
N4 C33 1.490(6) .
N4 C32 1.490(6) .
N4 C34 1.498(6) .
N4 Cu2 2.084(4) 5_565
N5 C36 1.473(5) .
N5 C37 1.486(6) .
N5 C35 1.496(6) .
N5 Cu2 1.989(4) 5_565
N6 C38 1.488(6) .
N6 C39 1.494(5) .
N6 C40 1.507(6) .
N6 Cu2 2.086(4) 5_565
C1 C15X 1.511(6) .
C3 C4 1.505(7) .
C6 C7 1.519(7) .
C9 C10 1.509(6) .
C10 C11 1.396(6) .
C10 C11X 1.400(6) .
C11 C12 1.386(6) .
C11X C42 1.372(7) .
C12 C41 1.407(6) .
C12X C17X 1.398(7) .
C12X C13X 1.398(6) .
C12X C32 1.506(7) .
C13X C14X 1.382(6) .
C14X C15X 1.384(6) .
C15X C16X 1.394(6) .
C16X C17X 1.365(7) .
C20 C21 1.516(6) .
C21 C22 1.355(6) .
C21 C30 1.429(6) .
C22 C23 1.404(6) .
C23 C24 1.409(7) .
C23 C28 1.443(6) .
C24 C25 1.368(7) .
C25 C26 1.413(7) .
C26 C27 1.362(7) .
C26 C31 1.500(7) .
C27 C28 1.415(6) .
C28 C29 1.395(6) .
C29 C30 1.360(6) .
C34 C35 1.510(7) .
C37 C38 1.503(6) .
C40 C41 1.502(6) .
C41 C42 1.384(6) .
O1O C1O 1.277(11) .
N1O C1O 1.375(15) .
N1O C2O 1.471(15) .
N1O C3O 1.51(2) .
O1M C1M 1.262(19) .
N1M C3M 1.421(12) .
N1M C1M 1.434(18) .
N1M C2M 1.500(14) .
S1V O1V 1.307(5) .
S1V O2V 1.395(5) .
S1V O3V 1.474(6) .
S1V C1V 1.829(13) .
F1V C1V 1.379(10) .
F2V C1V 1.398(11) .
F3V C1V 1.218(10) .
S1W O3W 1.397(4) .
S1W O1W 1.430(4) .
S1W O2W 1.448(4) .
S1W C1W 1.801(5) .
F1W C1W 1.314(6) .
F2W C1W 1.279(6) .
F3W C1W 1.349(6) .

loop_
_geom_torsion_atom_site_label_1
_geom_torsion_atom_site_label_2
_geom_torsion_atom_site_label_3
_geom_torsion_atom_site_label_4
_geom_torsion
_geom_torsion_site_symmetry_1
N2 Cu1 O1 C20 166.3(6) .
N1 Cu1 O1 C20 74.2(4) .
N3 Cu1 O1 C20 -90.7(4) .
N5 Cu2 O4 C31 -179.3(6) 5_565
N4 Cu2 O4 C31 -96.8(4) 5_565
N6 Cu2 O4 C31 94.8(4) 5_565
O1 Cu1 N1 C2 -83.7(3) .
N2 Cu1 N1 C2 108.9(3) .
N3 Cu1 N1 C2 44.9(5) .
O1 Cu1 N1 C3 160.5(3) .
N2 Cu1 N1 C3 -6.9(3) .
N3 Cu1 N1 C3 -71.0(5) .
O1 Cu1 N1 C1 34.1(3) .
N2 Cu1 N1 C1 -133.3(3) .
N3 Cu1 N1 C1 162.7(4) .
O1 Cu1 N2 C5 7.1(8) .
N1 Cu1 N2 C5 100.2(3) .
N3 Cu1 N2 C5 -97.2(3) .
O1 Cu1 N2 C4 -112.8(6) .
N1 Cu1 N2 C4 -19.7(3) .
N3 Cu1 N2 C4 142.9(3) .
O1 Cu1 N2 C6 126.2(6) .
N1 Cu1 N2 C6 -140.6(3) .
N3 Cu1 N2 C6 22.0(3) .
O1 Cu1 N3 C7 -162.8(3) .
N2 Cu1 N3 C7 5.0(3) .
N1 Cu1 N3 C7 68.9(5) .
O1 Cu1 N3 C8 80.2(3) .
N2 Cu1 N3 C8 -112.0(3) .
N1 Cu1 N3 C8 -48.1(5) .
O1 Cu1 N3 C9 -36.3(3) .
N2 Cu1 N3 C9 131.4(3) .
N1 Cu1 N3 C9 -164.7(4) .
C2 N1 C1 C15X -179.9(4) .
C3 N1 C1 C15X -59.7(5) .
Cu1 N1 C1 C15X 66.0(4) .
C2 N1 C3 C4 -78.0(5) .
C1 N1 C3 C4 163.1(3) .
Cu1 N1 C3 C4 32.1(4) .
C5 N2 C4 C3 -75.7(4) .
C6 N2 C4 C3 160.2(4) .
Cu1 N2 C4 C3 42.8(4) .
N1 C3 C4 N2 -49.8(5) .
C5 N2 C6 C7 73.5(4) .
C4 N2 C6 C7 -162.3(4) .
Cu1 N2 C6 C7 -44.4(4) .
C8 N3 C7 C6 79.8(5) .
C9 N3 C7 C6 -162.5(4) .
Cu1 N3 C7 C6 -30.9(4) .
N2 C6 C7 N3 50.7(5) .
C7 N3 C9 C10 65.5(5) .
C8 N3 C9 C10 -173.8(4) .
Cu1 N3 C9 C10 -59.7(4) .
N3 C9 C10 C11 86.5(5) .
N3 C9 C10 C11X -99.0(5) .
C11X C10 C11 C12 2.0(6) .
C9 C10 C11 C12 176.7(4) .
C11 C10 C11X C42 -1.3(7) .
C9 C10 C11X C42 -175.9(4) .
C10 C11 C12 C41 -1.3(7) .
C17X C12X C13X C14X -0.9(7) .
C32 C12X C13X C14X 176.5(5) .
C12X C13X C14X C15X -0.7(7) .
C13X C14X C15X C16X 1.8(7) .
C13X C14X C15X C1 -172.6(4) .
N1 C1 C15X C14X -63.1(6) .
N1 C1 C15X C16X 122.6(5) .
C14X C15X C16X C17X -1.4(7) .
C1 C15X C16X C17X 173.2(4) .
C15X C16X C17X C12X -0.2(8) .
C13X C12X C17X C16X 1.3(7) .
C32 C12X C17X C16X -176.1(5) .
Cu1 O1 C20 O2 11.0(7) .
Cu1 O1 C20 C21 -168.7(3) .
O2 C20 C21 C22 -165.2(4) .
O1 C20 C21 C22 14.5(6) .
O2 C20 C21 C30 14.9(6) .
O1 C20 C21 C30 -165.4(4) .
C30 C21 C22 C23 1.1(7) .
C20 C21 C22 C23 -178.8(4) .
C21 C22 C23 C24 179.8(5) .
C21 C22 C23 C28 0.3(8) .
C22 C23 C24 C25 -177.5(6) .
C28 C23 C24 C25 2.0(9) .
C23 C24 C25 C26 -1.1(9) .
C24 C25 C26 C27 -0.2(9) .
C24 C25 C26 C31 176.3(5) .
C25 C26 C27 C28 0.6(8) .
C31 C26 C27 C28 -175.9(5) .
C26 C27 C28 C29 179.0(5) .
C26 C27 C28 C23 0.4(7) .
C22 C23 C28 C29 -0.8(7) .
C24 C23 C28 C29 179.6(5) .
C22 C23 C28 C27 177.9(5) .
C24 C23 C28 C27 -1.6(7) .
C27 C28 C29 C30 -178.7(5) .
C23 C28 C29 C30 0.0(7) .
C28 C29 C30 C21 1.5(7) .
C22 C21 C30 C29 -2.0(7) .
C20 C21 C30 C29 177.9(4) .
Cu2 O4 C31 O3 -2.9(7) .
Cu2 O4 C31 C26 177.9(3) .
C27 C26 C31 O3 169.5(5) .
C25 C26 C31 O3 -6.9(8) .
C27 C26 C31 O4 -11.2(7) .
C25 C26 C31 O4 172.3(5) .
C33 N4 C32 C12X 175.8(4) .
C34 N4 C32 C12X 56.2(5) .
Cu2 N4 C32 C12X -66.9(5) 5_565
C17X C12X C32 N4 -119.2(5) .
C13X C12X C32 N4 63.5(6) .
C33 N4 C34 C35 84.4(5) .
C32 N4 C34 C35 -156.8(4) .
Cu2 N4 C34 C35 -28.4(4) 5_565
C36 N5 C35 C34 74.2(5) .
C37 N5 C35 C34 -162.2(4) .
Cu2 N5 C35 C34 -47.7(4) 5_565
N4 C34 C35 N5 51.0(5) .
C36 N5 C37 C38 -71.8(5) .
C35 N5 C37 C38 164.9(4) .
Cu2 N5 C37 C38 49.9(4) 5_565
C39 N6 C38 C37 -81.3(4) .
C40 N6 C38 C37 161.9(4) .
Cu2 N6 C38 C37 28.3(4) 5_565
N5 C37 C38 N6 -52.8(5) .
C38 N6 C40 C41 -56.1(5) .
C39 N6 C40 C41 -173.9(4) .
Cu2 N6 C40 C41 69.6(5) 5_565
C11 C12 C41 C42 -0.1(6) .
C11 C12 C41 C40 -175.2(4) .
N6 C40 C41 C42 96.2(5) .
N6 C40 C41 C12 -89.0(5) .
C10 C11X C42 C41 0.0(7) .
C12 C41 C42 C11X 0.7(7) .
C40 C41 C42 C11X 175.8(4) .
C2O N1O C1O O1O -175.1(11) .
C3O N1O C1O O1O -8.6(17) .
C3M N1M C1M O1M 177.5(12) .
C2M N1M C1M O1M -3.9(18) .
O1V S1V C1V F3V -73.7(10) .
O2V S1V C1V F3V 48.0(11) .
O3V S1V C1V F3V 172.3(9) .
O1V S1V C1V F1V 53.2(7) .
O2V S1V C1V F1V 174.9(6) .
O3V S1V C1V F1V -60.8(7) .
O1V S1V C1V F2V 171.8(5) .
O2V S1V C1V F2V -66.5(6) .
O3V S1V C1V F2V 57.9(6) .
O3W S1W C1W F2W -53.7(5) .
O1W S1W C1W F2W 64.3(5) .
O2W S1W C1W F2W 180.0(4) .
O3W S1W C1W F1W -178.4(5) .
O1W S1W C1W F1W -60.4(5) .
O2W S1W C1W F1W 55.3(5) .
O3W S1W C1W F3W 66.8(5) .
O1W S1W C1W F3W -175.2(4) .
O2W S1W C1W F3W -59.5(5) .
